data_4109652
loop_
_publ_author_name
'Ahmet Gunay'
'William D. Jones'

_publ_contact_author_address 'Department of Chemistry, University of Rochester, Rochester, New York 14627'
_publ_contact_author_email jones@chem.rochester.edu
_publ_contact_author_name 'William D. Jones'
_publ_section_title
;
 Cleavage of Carbon-Carbon Bonds of Diphenylacetylene and Its Derivatives
 via Photolysis of Pt Complexes: Tuning the C-C Bond Formation Energy
 toward Selective C-C Bond Activation
;
_journal_name_full 'Journal of the American Chemical Society'
_journal_page_first 8729
_journal_page_last 8735
_journal_paper_doi 10.1021/ja071698k
_journal_volume 129
_journal_year 2007
_chemical_formula_moiety 'C32 H50 P2 Pt, 0.25(C6 H6)'
_chemical_formula_sum 'C33.5 H51.5 P2 Pt'
_chemical_formula_weight 711.28
_chemical_name_common jonag01
_chemical_name_systematic 'Ni(dippe)(PhCCPh), 1'
_space_group_IT_number 2
_symmetry_cell_setting triclinic
_symmetry_space_group_name_Hall '-P 1'
_symmetry_space_group_name_H-M 'P -1'
_atom_sites_solution_hydrogens geom
_atom_sites_solution_primary direct
_atom_sites_solution_secondary difmap
_audit_creation_method SHELXL-97
_cell_angle_alpha 95.346(2)
_cell_angle_beta 93.168(2)
_cell_angle_gamma 91.184(2)
_cell_formula_units_Z 4
_cell_length_a 11.4598(13)
_cell_length_b 14.7501(16)
_cell_length_c 19.338(2)
_cell_measurement_reflns_used 5512
_cell_measurement_temperature 193(2)
_cell_volume 3248.5(6)
_computing_cell_refinement 'SAINT (Bruker, 2003)'
_computing_data_collection 'SMART (Bruker, 2003)'
_computing_data_reduction 'SAINT (Bruker, 2003)'
_computing_molecular_graphics 'SHELXTL (Bruker, 2000)'
_computing_publication_material 'SHELXTL (Bruker, 2000)'
_computing_structure_refinement 'SHELXL-97 (Sheldrick, 1997)'
_computing_structure_solution 'SHELXS-97 (Sheldrick, 1997)'
_diffrn_ambient_temperature 193(2)
_diffrn_measured_fraction_theta_full 0.982
_diffrn_measured_fraction_theta_max 0.982
_diffrn_measurement_device_type 'Siemens SMART CCD Platform'
_diffrn_measurement_method 'area detector, \w scans per \f'
_diffrn_radiation_monochromator graphite
_diffrn_radiation_source 'normal-focus sealed tube'
_diffrn_radiation_type MoK\a
_diffrn_radiation_wavelength 0.71073
_diffrn_reflns_av_R_equivalents 0.0477
_diffrn_reflns_av_sigmaI/netI 0.0938
_diffrn_reflns_limit_h_max 14
_diffrn_reflns_limit_h_min -14
_diffrn_reflns_limit_k_max 18
_diffrn_reflns_limit_k_min -18
_diffrn_reflns_limit_l_max 24
_diffrn_reflns_limit_l_min -24
_diffrn_reflns_number 27856
_diffrn_reflns_theta_full 27.10
_diffrn_reflns_theta_max 27.10
_diffrn_reflns_theta_min 1.39
_exptl_absorpt_coefficient_mu 4.438
_exptl_absorpt_correction_T_max 0.8425
_exptl_absorpt_correction_T_min 0.6653
_exptl_absorpt_correction_type multi-scan
_exptl_absorpt_process_details 'SADABS (Blessing, 1995)'
_exptl_crystal_colour colorless
_exptl_crystal_density_diffrn 1.454
_exptl_crystal_description block
_exptl_crystal_F_000 1442
_exptl_crystal_size_max 0.10
_exptl_crystal_size_mid 0.10
_exptl_crystal_size_min 0.04
_refine_diff_density_max 0.988
_refine_diff_density_min -0.959
_refine_diff_density_rms 0.134
_refine_ls_extinction_method none
_refine_ls_goodness_of_fit_ref 0.980
_refine_ls_hydrogen_treatment constr
_refine_ls_matrix_type full
_refine_ls_number_parameters 679
_refine_ls_number_reflns 14089
_refine_ls_number_restraints 0
_refine_ls_restrained_S_all 0.980
_refine_ls_R_factor_all 0.0893
_refine_ls_R_factor_gt 0.0409
_refine_ls_shift/su_max 0.002
_refine_ls_shift/su_mean 0.000
_refine_ls_structure_factor_coef Fsqd
_refine_ls_weighting_details 'calc w=1/[\s^2^(Fo^2^)+(0.0131P)^2^+0.0000P] where P=(Fo^2^+2Fc^2^)/3'
_refine_ls_weighting_scheme calc
_refine_ls_wR_factor_gt 0.0504
_refine_ls_wR_factor_ref 0.0582
_reflns_number_gt 9065
_reflns_number_total 14089
_reflns_threshold_expression >2sigma(I)
_cod_data_source_file ja071698krom20070310_091702.cif
_cod_data_source_block jonag01
_cod_original_cell_volume 3248.4(6)
_cod_original_formula_sum 'C33.50 H51.50 P2 Pt'
_cod_database_code 4109652

loop_
_symmetry_equiv_pos_as_xyz
'x, y, z'
'-x, -y, -z'

loop_
_atom_site_label
_atom_site_type_symbol
_atom_site_fract_x
_atom_site_fract_y
_atom_site_fract_z
_atom_site_U_iso_or_equiv
_atom_site_adp_type
_atom_site_occupancy
_atom_site_symmetry_multiplicity
_atom_site_calc_flag
_atom_site_refinement_flags
_atom_site_disorder_assembly
_atom_site_disorder_group
Pt1 Pt 0.894834(17) 0.064678(14) 0.176510(11) 0.02708(6) Uani 1 1 d . . .
P1 P 1.06533(11) 0.00028(9) 0.21174(7) 0.0290(3) Uani 1 1 d . . .
P2 P 0.79714(11) -0.03301(9) 0.23921(7) 0.0296(3) Uani 1 1 d . . .
C1 C 0.8941(4) 0.1699(3) 0.1138(2) 0.0289(12) Uani 1 1 d . . .
C2 C 0.7871(4) 0.1471(3) 0.1248(3) 0.0288(13) Uani 1 1 d . . .
C3 C 0.9508(4) 0.2372(3) 0.0757(3) 0.0309(13) Uani 1 1 d . . .
C4 C 1.0695(5) 0.2391(4) 0.0668(3) 0.0526(17) Uani 1 1 d . . .
H4A H 1.1169 0.1945 0.0858 0.063 Uiso 1 1 calc R . .
C5 C 1.1211(5) 0.3049(5) 0.0307(3) 0.065(2) Uani 1 1 d . . .
H5A H 1.2032 0.3052 0.0264 0.078 Uiso 1 1 calc R . .
C6 C 1.0555(6) 0.3691(4) 0.0013(3) 0.0513(17) Uani 1 1 d . . .
H6A H 1.0917 0.4139 -0.0232 0.062 Uiso 1 1 calc R . .
C7 C 0.9368(5) 0.3681(4) 0.0077(3) 0.0443(16) Uani 1 1 d . . .
H7A H 0.8898 0.4119 -0.0129 0.053 Uiso 1 1 calc R . .
C8 C 0.8860(5) 0.3026(3) 0.0443(3) 0.0373(14) Uani 1 1 d . . .
H8A H 0.8037 0.3023 0.0482 0.045 Uiso 1 1 calc R . .
C9 C 0.6643(4) 0.1636(3) 0.1059(3) 0.0297(13) Uani 1 1 d . . .
C10 C 0.6085(5) 0.1148(4) 0.0476(3) 0.0526(17) Uani 1 1 d . . .
H10A H 0.6515 0.0730 0.0192 0.063 Uiso 1 1 calc R . .
C11 C 0.4927(5) 0.1264(4) 0.0309(3) 0.0571(18) Uani 1 1 d . . .
H11A H 0.4558 0.0910 -0.0081 0.069 Uiso 1 1 calc R . .
C12 C 0.4292(5) 0.1880(4) 0.0691(3) 0.0462(16) Uani 1 1 d . . .
H12A H 0.3493 0.1969 0.0563 0.055 Uiso 1 1 calc R . .
C13 C 0.4829(5) 0.2367(4) 0.1266(3) 0.0463(16) Uani 1 1 d . . .
H13A H 0.4392 0.2790 0.1541 0.056 Uiso 1 1 calc R . .
C14 C 0.5987(5) 0.2252(3) 0.1448(3) 0.0388(14) Uani 1 1 d . . .
H14A H 0.6344 0.2600 0.1845 0.047 Uiso 1 1 calc R . .
C15 C 1.1855(4) 0.0766(3) 0.2589(3) 0.0329(13) Uani 1 1 d . . .
C16 C 1.1252(4) 0.1499(3) 0.3047(3) 0.0379(14) Uani 1 1 d . . .
H16A H 1.1841 0.1933 0.3278 0.057 Uiso 1 1 calc R . .
H16B H 1.0828 0.1211 0.3399 0.057 Uiso 1 1 calc R . .
H16C H 1.0701 0.1821 0.2758 0.057 Uiso 1 1 calc R . .
C17 C 1.2551(5) 0.1263(4) 0.2078(3) 0.0503(17) Uani 1 1 d . . .
H17A H 1.3100 0.1705 0.2338 0.075 Uiso 1 1 calc R . .
H17B H 1.2013 0.1582 0.1779 0.075 Uiso 1 1 calc R . .
H17C H 1.2986 0.0820 0.1791 0.075 Uiso 1 1 calc R . .
C18 C 1.2711(4) 0.0284(4) 0.3066(3) 0.0440(15) Uani 1 1 d . . .
H18A H 1.3317 0.0721 0.3272 0.066 Uiso 1 1 calc R . .
H18B H 1.3075 -0.0215 0.2793 0.066 Uiso 1 1 calc R . .
H18C H 1.2285 0.0040 0.3436 0.066 Uiso 1 1 calc R . .
C19 C 1.1305(5) -0.0758(4) 0.1407(3) 0.0372(14) Uani 1 1 d . . .
C20 C 1.2491(5) -0.1146(4) 0.1599(3) 0.0583(19) Uani 1 1 d . . .
H20A H 1.2696 -0.1607 0.1231 0.088 Uiso 1 1 calc R . .
H20B H 1.2452 -0.1426 0.2038 0.088 Uiso 1 1 calc R . .
H20C H 1.3087 -0.0655 0.1653 0.088 Uiso 1 1 calc R . .
C21 C 1.0431(5) -0.1570(4) 0.1222(3) 0.065(2) Uani 1 1 d . . .
H21A H 1.0713 -0.1970 0.0836 0.097 Uiso 1 1 calc R . .
H21B H 0.9664 -0.1341 0.1084 0.097 Uiso 1 1 calc R . .
H21C H 1.0361 -0.1914 0.1628 0.097 Uiso 1 1 calc R . .
C22 C 1.1379(5) -0.0245(4) 0.0761(3) 0.0583(19) Uani 1 1 d . . .
H22A H 1.1517 -0.0677 0.0359 0.087 Uiso 1 1 calc R . .
H22B H 1.2025 0.0206 0.0833 0.087 Uiso 1 1 calc R . .
H22C H 1.0644 0.0064 0.0676 0.087 Uiso 1 1 calc R . .
C23 C 0.7324(4) 0.0267(4) 0.3184(3) 0.0374(14) Uani 1 1 d . . .
C24 C 0.6570(5) -0.0342(4) 0.3592(3) 0.0513(17) Uani 1 1 d . . .
H24A H 0.6358 0.0001 0.4023 0.077 Uiso 1 1 calc R . .
H24B H 0.7011 -0.0877 0.3703 0.077 Uiso 1 1 calc R . .
H24C H 0.5858 -0.0539 0.3309 0.077 Uiso 1 1 calc R . .
C25 C 0.6623(5) 0.1076(3) 0.2970(3) 0.0427(15) Uani 1 1 d . . .
H25A H 0.6380 0.1435 0.3387 0.064 Uiso 1 1 calc R . .
H25B H 0.5931 0.0853 0.2679 0.064 Uiso 1 1 calc R . .
H25C H 0.7111 0.1458 0.2707 0.064 Uiso 1 1 calc R . .
C26 C 0.8357(5) 0.0655(4) 0.3671(3) 0.0479(16) Uani 1 1 d . . .
H26A H 0.8062 0.1040 0.4061 0.072 Uiso 1 1 calc R . .
H26B H 0.8875 0.1020 0.3414 0.072 Uiso 1 1 calc R . .
H26C H 0.8792 0.0153 0.3850 0.072 Uiso 1 1 calc R . .
C27 C 0.6812(5) -0.1123(4) 0.1914(3) 0.0403(15) Uani 1 1 d . . .
C28 C 0.5698(4) -0.0602(4) 0.1749(3) 0.0470(16) Uani 1 1 d . . .
H28A H 0.5165 -0.0991 0.1431 0.071 Uiso 1 1 calc R . .
H28B H 0.5905 -0.0051 0.1531 0.071 Uiso 1 1 calc R . .
H28C H 0.5313 -0.0431 0.2181 0.071 Uiso 1 1 calc R . .
C29 C 0.6499(5) -0.1961(4) 0.2294(3) 0.0566(18) Uani 1 1 d . . .
H29A H 0.5983 -0.2378 0.1987 0.085 Uiso 1 1 calc R . .
H29B H 0.6101 -0.1765 0.2716 0.085 Uiso 1 1 calc R . .
H29C H 0.7216 -0.2273 0.2421 0.085 Uiso 1 1 calc R . .
C30 C 0.7284(5) -0.1474(4) 0.1215(3) 0.0537(18) Uani 1 1 d . . .
H30A H 0.6666 -0.1820 0.0928 0.081 Uiso 1 1 calc R . .
H30B H 0.7946 -0.1869 0.1295 0.081 Uiso 1 1 calc R . .
H30C H 0.7544 -0.0956 0.0974 0.081 Uiso 1 1 calc R . .
C31 C 1.0291(4) -0.0758(3) 0.2799(3) 0.0339(14) Uani 1 1 d . . .
H31A H 1.0828 -0.1275 0.2777 0.041 Uiso 1 1 calc R . .
H31B H 1.0429 -0.0414 0.3262 0.041 Uiso 1 1 calc R . .
C32 C 0.9027(4) -0.1133(3) 0.2728(3) 0.0338(13) Uani 1 1 d . . .
H32A H 0.8795 -0.1288 0.3190 0.041 Uiso 1 1 calc R . .
H32B H 0.8991 -0.1702 0.2412 0.041 Uiso 1 1 calc R . .
Pt2 Pt 0.110067(17) 0.588617(13) 0.349983(11) 0.02530(6) Uani 1 1 d . . .
P1B P 0.25190(12) 0.50705(9) 0.29687(7) 0.0295(3) Uani 1 1 d . . .
P2B P -0.02465(11) 0.48374(9) 0.29857(7) 0.0277(3) Uani 1 1 d . . .
C1B C 0.1695(4) 0.6996(3) 0.4122(3) 0.0293(13) Uani 1 1 d . . .
C2B C 0.0563(4) 0.6989(3) 0.4115(3) 0.0255(12) Uani 1 1 d . . .
C3B C 0.2715(4) 0.7547(3) 0.4407(3) 0.0283(13) Uani 1 1 d . . .
C4B C 0.3007(4) 0.8345(4) 0.4128(3) 0.0417(15) Uani 1 1 d . . .
H4BA H 0.2538 0.8532 0.3749 0.050 Uiso 1 1 calc R . .
C5B C 0.3972(5) 0.8880(4) 0.4389(3) 0.0503(18) Uani 1 1 d . . .
H5BA H 0.4159 0.9425 0.4188 0.060 Uiso 1 1 calc R . .
C6B C 0.4644(5) 0.8625(4) 0.4931(3) 0.0434(15) Uani 1 1 d . . .
H6BA H 0.5302 0.8993 0.5112 0.052 Uiso 1 1 calc R . .
C7B C 0.4382(5) 0.7833(4) 0.5224(3) 0.0445(16) Uani 1 1 d . . .
H7BA H 0.4852 0.7658 0.5607 0.053 Uiso 1 1 calc R . .
C8B C 0.3424(4) 0.7291(3) 0.4953(3) 0.0353(14) Uani 1 1 d . . .
H8BA H 0.3255 0.6738 0.5147 0.042 Uiso 1 1 calc R . .
C9B C -0.0351(4) 0.7538(3) 0.4422(2) 0.0245(12) Uani 1 1 d . . .
C10B C -0.0098(4) 0.8423(3) 0.4725(3) 0.0344(14) Uani 1 1 d . . .
H10B H 0.0672 0.8670 0.4714 0.041 Uiso 1 1 calc R . .
C11B C -0.0943(5) 0.8949(4) 0.5044(3) 0.0380(14) Uani 1 1 d . . .
H11B H -0.0751 0.9549 0.5245 0.046 Uiso 1 1 calc R . .
C12B C -0.2055(5) 0.8598(4) 0.5066(3) 0.0409(15) Uani 1 1 d . . .
H12B H -0.2636 0.8956 0.5283 0.049 Uiso 1 1 calc R . .
C13B C -0.2337(4) 0.7724(4) 0.4773(3) 0.0402(15) Uani 1 1 d . . .
H13B H -0.3107 0.7480 0.4789 0.048 Uiso 1 1 calc R . .
C14B C -0.1490(4) 0.7209(4) 0.4458(3) 0.0366(14) Uani 1 1 d . . .
H14B H -0.1690 0.6609 0.4259 0.044 Uiso 1 1 calc R . .
C15B C 0.3751(4) 0.4655(4) 0.3543(3) 0.0350(14) Uani 1 1 d . . .
C16B C 0.4620(4) 0.5438(4) 0.3789(3) 0.0516(17) Uani 1 1 d . . .
H16D H 0.5161 0.5247 0.4155 0.077 Uiso 1 1 calc R . .
H16E H 0.4194 0.5968 0.3972 0.077 Uiso 1 1 calc R . .
H16F H 0.5062 0.5600 0.3396 0.077 Uiso 1 1 calc R . .
C17B C 0.4431(5) 0.3842(4) 0.3198(3) 0.0496(17) Uani 1 1 d . . .
H17D H 0.5010 0.3639 0.3538 0.074 Uiso 1 1 calc R . .
H17E H 0.4830 0.4039 0.2799 0.074 Uiso 1 1 calc R . .
H17F H 0.3881 0.3338 0.3039 0.074 Uiso 1 1 calc R . .
C18B C 0.3213(5) 0.4341(4) 0.4196(3) 0.0473(16) Uani 1 1 d . . .
H18D H 0.3839 0.4203 0.4533 0.071 Uiso 1 1 calc R . .
H18E H 0.2722 0.3793 0.4065 0.071 Uiso 1 1 calc R . .
H18F H 0.2735 0.4825 0.4404 0.071 Uiso 1 1 calc R . .
C19B C 0.3163(5) 0.5648(4) 0.2237(3) 0.0385(15) Uani 1 1 d . . .
C20B C 0.2193(5) 0.5687(4) 0.1668(3) 0.0547(18) Uani 1 1 d . . .
H20D H 0.2467 0.6047 0.1305 0.082 Uiso 1 1 calc R . .
H20E H 0.1507 0.5971 0.1869 0.082 Uiso 1 1 calc R . .
H20F H 0.1981 0.5068 0.1465 0.082 Uiso 1 1 calc R . .
C21B C 0.4207(4) 0.5174(4) 0.1906(3) 0.0504(17) Uani 1 1 d . . .
H21D H 0.4435 0.5494 0.1510 0.076 Uiso 1 1 calc R . .
H21E H 0.3983 0.4541 0.1744 0.076 Uiso 1 1 calc R . .
H21F H 0.4866 0.5183 0.2252 0.076 Uiso 1 1 calc R . .
C22B C 0.3533(5) 0.6633(4) 0.2503(3) 0.0571(18) Uani 1 1 d . . .
H22D H 0.3735 0.6967 0.2109 0.086 Uiso 1 1 calc R . .
H22E H 0.4214 0.6629 0.2832 0.086 Uiso 1 1 calc R . .
H22F H 0.2886 0.6931 0.2737 0.086 Uiso 1 1 calc R . .
C23B C -0.0876(4) 0.4086(3) 0.3619(3) 0.0315(13) Uani 1 1 d . . .
C24B C -0.1797(5) 0.3370(4) 0.3301(3) 0.0540(18) Uani 1 1 d . . .
H24D H -0.1982 0.2954 0.3649 0.081 Uiso 1 1 calc R . .
H24E H -0.1488 0.3024 0.2897 0.081 Uiso 1 1 calc R . .
H24F H -0.2508 0.3676 0.3154 0.081 Uiso 1 1 calc R . .
C25B C 0.0156(4) 0.3590(3) 0.3928(3) 0.0433(15) Uani 1 1 d . . .
H25D H -0.0117 0.3209 0.4278 0.065 Uiso 1 1 calc R . .
H25E H 0.0741 0.4038 0.4147 0.065 Uiso 1 1 calc R . .
H25F H 0.0508 0.3207 0.3558 0.065 Uiso 1 1 calc R . .
C26B C -0.1383(4) 0.4665(3) 0.4228(3) 0.0399(15) Uani 1 1 d . . .
H26D H -0.1558 0.4276 0.4595 0.060 Uiso 1 1 calc R . .
H26E H -0.2102 0.4946 0.4064 0.060 Uiso 1 1 calc R . .
H26F H -0.0811 0.5142 0.4413 0.060 Uiso 1 1 calc R . .
C27B C -0.1465(4) 0.5245(4) 0.2405(3) 0.0354(14) Uani 1 1 d . . .
C28B C -0.2074(5) 0.4498(4) 0.1893(3) 0.066(2) Uani 1 1 d . . .
H28D H -0.2689 0.4768 0.1612 0.099 Uiso 1 1 calc R . .
H28E H -0.2422 0.4033 0.2155 0.099 Uiso 1 1 calc R . .
H28F H -0.1500 0.4218 0.1588 0.099 Uiso 1 1 calc R . .
C29B C -0.0933(5) 0.5954(4) 0.1974(3) 0.0588(19) Uani 1 1 d . . .
H29D H -0.1560 0.6253 0.1723 0.088 Uiso 1 1 calc R . .
H29E H -0.0420 0.5652 0.1640 0.088 Uiso 1 1 calc R . .
H29F H -0.0478 0.6411 0.2284 0.088 Uiso 1 1 calc R . .
C30B C -0.2389(4) 0.5721(4) 0.2835(3) 0.0505(17) Uani 1 1 d . . .
H30D H -0.2974 0.5976 0.2524 0.076 Uiso 1 1 calc R . .
H30E H -0.2017 0.6212 0.3153 0.076 Uiso 1 1 calc R . .
H30F H -0.2770 0.5280 0.3104 0.076 Uiso 1 1 calc R . .
C31B C 0.1834(4) 0.3995(3) 0.2552(3) 0.0331(14) Uani 1 1 d . . .
H31C H 0.2233 0.3811 0.2122 0.040 Uiso 1 1 calc R . .
H31D H 0.1953 0.3512 0.2870 0.040 Uiso 1 1 calc R . .
C32B C 0.0524(4) 0.4058(3) 0.2369(3) 0.0353(14) Uani 1 1 d . . .
H32C H 0.0159 0.3442 0.2353 0.042 Uiso 1 1 calc R . .
H32D H 0.0417 0.4267 0.1898 0.042 Uiso 1 1 calc R . .
C1S C 0.613(2) 0.490(2) 0.0115(10) 0.072(5) Uani 0.50 1 d PG A -1
H1S H 0.6930 0.4926 0.0265 0.087 Uiso 0.50 1 calc PR A -1
C2S C 0.554(3) 0.5698(18) 0.0014(11) 0.080(4) Uani 0.50 1 d PG A -1
H2S H 0.5947 0.6270 0.0096 0.096 Uiso 0.50 1 calc PR A -1
C3S C 0.437(3) 0.5659(18) -0.0207(11) 0.075(4) Uani 0.50 1 d PG A -1
H3S H 0.3966 0.6205 -0.0275 0.089 Uiso 0.50 1 calc PR A -1
C4S C 0.377(2) 0.482(2) -0.0327(11) 0.072(5) Uani 0.50 1 d PG A -1
H4S H 0.2969 0.4797 -0.0478 0.087 Uiso 0.50 1 calc PR A -1
C5S C 0.436(3) 0.4025(18) -0.0226(11) 0.080(4) Uani 0.50 1 d PG A -1
H5S H 0.3952 0.3453 -0.0309 0.096 Uiso 0.50 1 calc PR A -1
C6S C 0.553(3) 0.4063(18) -0.0006(11) 0.075(4) Uani 0.50 1 d PG A -1
H6S H 0.5932 0.3518 0.0063 0.089 Uiso 0.50 1 calc PR A -1

loop_
_atom_site_aniso_label
_atom_site_aniso_U_11
_atom_site_aniso_U_22
_atom_site_aniso_U_33
_atom_site_aniso_U_23
_atom_site_aniso_U_13
_atom_site_aniso_U_12
Pt1 0.02211(13) 0.03293(15) 0.02700(14) 0.00621(11) 0.00255(10) 0.00167(10)
P1 0.0256(8) 0.0289(8) 0.0328(9) 0.0036(7) 0.0010(6) 0.0026(6)
P2 0.0235(8) 0.0329(9) 0.0324(9) 0.0044(7) 0.0017(7) -0.0024(6)
C1 0.032(3) 0.036(3) 0.019(3) 0.003(2) 0.001(2) 0.006(3)
C2 0.030(3) 0.030(3) 0.027(3) 0.004(2) 0.006(3) 0.002(2)
C3 0.031(3) 0.033(3) 0.029(3) 0.008(3) -0.001(3) 0.003(3)
C4 0.037(4) 0.066(5) 0.060(5) 0.031(4) 0.010(3) 0.005(3)
C5 0.034(4) 0.084(5) 0.084(6) 0.038(4) 0.012(4) 0.002(4)
C6 0.062(5) 0.045(4) 0.050(4) 0.014(3) 0.012(4) -0.007(4)
C7 0.063(5) 0.027(3) 0.044(4) 0.010(3) 0.006(3) 0.005(3)
C8 0.038(3) 0.039(4) 0.035(4) 0.001(3) 0.003(3) 0.005(3)
C9 0.022(3) 0.038(3) 0.031(3) 0.015(3) 0.001(3) 0.000(3)
C10 0.038(4) 0.074(5) 0.045(4) -0.002(3) 0.001(3) 0.014(3)
C11 0.042(4) 0.076(5) 0.049(4) -0.004(4) -0.021(3) 0.000(4)
C12 0.022(3) 0.059(4) 0.062(5) 0.028(4) 0.000(3) 0.010(3)
C13 0.043(4) 0.042(4) 0.056(4) 0.008(3) 0.008(3) 0.014(3)
C14 0.034(3) 0.035(3) 0.046(4) 0.003(3) -0.003(3) 0.005(3)
C15 0.031(3) 0.035(3) 0.032(3) 0.007(3) -0.002(3) -0.005(3)
C16 0.039(3) 0.032(3) 0.041(4) -0.001(3) -0.006(3) -0.003(3)
C17 0.044(4) 0.060(4) 0.048(4) 0.016(3) 0.001(3) -0.018(3)
C18 0.035(3) 0.047(4) 0.049(4) 0.009(3) -0.007(3) 0.001(3)
C19 0.029(3) 0.041(4) 0.039(4) -0.008(3) -0.001(3) 0.003(3)
C20 0.044(4) 0.056(4) 0.071(5) -0.018(4) 0.005(4) 0.016(3)
C21 0.055(4) 0.060(5) 0.073(5) -0.034(4) 0.013(4) -0.010(4)
C22 0.052(4) 0.084(5) 0.039(4) -0.003(4) 0.013(3) 0.011(4)
C23 0.034(3) 0.047(4) 0.033(4) 0.012(3) 0.004(3) 0.001(3)
C24 0.053(4) 0.060(4) 0.044(4) 0.015(3) 0.019(3) -0.006(3)
C25 0.040(4) 0.045(4) 0.042(4) 0.002(3) 0.003(3) 0.002(3)
C26 0.051(4) 0.062(4) 0.030(4) -0.003(3) 0.007(3) 0.003(3)
C27 0.028(3) 0.046(4) 0.046(4) 0.001(3) -0.002(3) -0.006(3)
C28 0.023(3) 0.068(4) 0.048(4) 0.001(3) -0.006(3) -0.011(3)
C29 0.051(4) 0.041(4) 0.077(5) 0.007(3) -0.002(4) -0.018(3)
C30 0.038(4) 0.058(4) 0.058(5) -0.022(3) -0.011(3) -0.006(3)
C31 0.029(3) 0.026(3) 0.047(4) 0.008(3) -0.003(3) 0.000(2)
C32 0.027(3) 0.032(3) 0.043(4) 0.008(3) 0.002(3) 0.000(2)
Pt2 0.02374(13) 0.02271(13) 0.02930(15) 0.00096(10) 0.00340(10) -0.00148(10)
P1B 0.0288(8) 0.0289(8) 0.0310(9) 0.0019(7) 0.0045(7) 0.0029(6)
P2B 0.0270(8) 0.0274(8) 0.0281(8) 0.0000(6) 0.0022(6) -0.0010(6)
C1B 0.029(3) 0.025(3) 0.034(3) 0.005(2) 0.004(3) -0.007(2)
C2B 0.028(3) 0.017(3) 0.031(3) 0.004(2) 0.002(2) 0.002(2)
C3B 0.021(3) 0.019(3) 0.047(4) 0.004(3) 0.011(3) 0.004(2)
C4B 0.030(3) 0.038(4) 0.057(4) 0.011(3) -0.008(3) -0.003(3)
C5B 0.043(4) 0.028(4) 0.079(5) 0.002(3) 0.005(4) -0.010(3)
C6B 0.025(3) 0.048(4) 0.053(4) -0.014(3) -0.002(3) -0.005(3)
C7B 0.035(4) 0.054(4) 0.042(4) -0.006(3) -0.005(3) 0.001(3)
C8B 0.037(3) 0.031(3) 0.038(4) 0.005(3) 0.004(3) -0.005(3)
C9B 0.023(3) 0.021(3) 0.030(3) 0.004(2) 0.003(2) 0.001(2)
C10B 0.029(3) 0.031(3) 0.043(4) 0.005(3) -0.002(3) -0.002(3)
C11B 0.037(4) 0.032(3) 0.042(4) -0.012(3) 0.003(3) 0.008(3)
C12B 0.035(4) 0.046(4) 0.041(4) -0.007(3) 0.007(3) 0.014(3)
C13B 0.025(3) 0.045(4) 0.051(4) 0.004(3) 0.005(3) 0.002(3)
C14B 0.030(3) 0.034(3) 0.045(4) -0.002(3) 0.004(3) 0.002(3)
C15B 0.030(3) 0.040(4) 0.035(4) 0.003(3) 0.004(3) 0.008(3)
C16B 0.037(4) 0.070(5) 0.047(4) -0.003(3) 0.007(3) 0.002(3)
C17B 0.037(4) 0.062(4) 0.051(4) 0.012(3) -0.002(3) 0.021(3)
C18B 0.040(4) 0.059(4) 0.045(4) 0.014(3) 0.003(3) 0.005(3)
C19B 0.035(4) 0.045(4) 0.038(4) 0.010(3) 0.008(3) -0.005(3)
C20B 0.042(4) 0.074(5) 0.054(4) 0.032(4) 0.011(3) -0.001(3)
C21B 0.043(4) 0.064(4) 0.048(4) 0.009(3) 0.024(3) 0.006(3)
C22B 0.050(4) 0.050(4) 0.075(5) 0.016(4) 0.020(4) -0.008(3)
C23B 0.035(3) 0.027(3) 0.032(4) 0.000(3) 0.005(3) -0.005(3)
C24B 0.063(4) 0.040(4) 0.056(4) -0.009(3) 0.008(3) -0.024(3)
C25B 0.052(4) 0.033(3) 0.046(4) 0.009(3) 0.006(3) -0.003(3)
C26B 0.043(4) 0.040(4) 0.038(4) 0.005(3) 0.016(3) -0.003(3)
C27B 0.029(3) 0.044(4) 0.031(3) -0.003(3) -0.005(3) -0.004(3)
C28B 0.059(5) 0.077(5) 0.056(5) -0.016(4) -0.021(4) 0.004(4)
C29B 0.041(4) 0.088(5) 0.053(4) 0.038(4) -0.002(3) 0.012(3)
C30B 0.035(4) 0.054(4) 0.062(5) 0.003(3) -0.001(3) 0.009(3)
C31B 0.040(4) 0.035(3) 0.024(3) 0.002(3) 0.005(3) 0.003(3)
C32B 0.038(3) 0.036(3) 0.031(3) -0.001(3) 0.006(3) -0.002(3)
C1S 0.050(7) 0.145(17) 0.021(12) 0.011(9) -0.005(8) -0.016(11)
C2S 0.112(10) 0.080(16) 0.042(12) -0.024(8) 0.014(10) -0.052(10)
C3S 0.099(10) 0.073(16) 0.055(12) 0.010(9) 0.022(10) 0.024(10)
C4S 0.050(7) 0.145(17) 0.021(12) 0.011(9) -0.005(8) -0.016(11)
C5S 0.112(10) 0.080(16) 0.042(12) -0.024(8) 0.014(10) -0.052(10)
C6S 0.099(10) 0.073(16) 0.055(12) 0.010(9) 0.022(10) 0.024(10)

loop_
_atom_type_symbol
_atom_type_description
_atom_type_scat_dispersion_real
_atom_type_scat_dispersion_imag
_atom_type_scat_source
C C 0.0033 0.0016 'International Tables Vol C Tables 4.2.6.8 and 6.1.1.4'
H H 0.0000 0.0000 'International Tables Vol C Tables 4.2.6.8 and 6.1.1.4'
P P 0.1023 0.0942 'International Tables Vol C Tables 4.2.6.8 and 6.1.1.4'
Pt Pt -1.7033 8.3905 'International Tables Vol C Tables 4.2.6.8 and 6.1.1.4'

loop_
_geom_angle_atom_site_label_1
_geom_angle_atom_site_label_2
_geom_angle_atom_site_label_3
_geom_angle
C2 Pt1 C1 36.99(17)
C2 Pt1 P2 113.32(14)
C1 Pt1 P2 150.24(14)
C2 Pt1 P1 158.31(14)
C1 Pt1 P1 121.43(14)
P2 Pt1 P1 88.32(5)
C31 P1 C19 105.6(2)
C31 P1 C15 101.6(2)
C19 P1 C15 109.0(2)
C31 P1 Pt1 107.03(16)
C19 P1 Pt1 113.44(18)
C15 P1 Pt1 118.65(17)
C32 P2 C23 105.7(2)
C32 P2 C27 102.4(2)
C23 P2 C27 108.5(2)
C32 P2 Pt1 108.41(16)
C23 P2 Pt1 112.73(17)
C27 P2 Pt1 117.97(19)
C2 C1 C3 136.0(5)
C2 C1 Pt1 70.7(3)
C3 C1 Pt1 153.3(4)
C1 C2 C9 143.9(5)
C1 C2 Pt1 72.3(3)
C9 C2 Pt1 143.5(4)
C4 C3 C8 116.3(5)
C4 C3 C1 122.8(5)
C8 C3 C1 120.9(5)
C3 C4 C5 121.4(5)
C3 C4 H4A 119.3
C5 C4 H4A 119.3
C6 C5 C4 121.1(6)
C6 C5 H5A 119.5
C4 C5 H5A 119.5
C5 C6 C7 119.2(6)
C5 C6 H6A 120.4
C7 C6 H6A 120.4
C6 C7 C8 119.4(5)
C6 C7 H7A 120.3
C8 C7 H7A 120.3
C7 C8 C3 122.6(5)
C7 C8 H8A 118.7
C3 C8 H8A 118.7
C14 C9 C10 117.6(5)
C14 C9 C2 122.5(5)
C10 C9 C2 119.9(5)
C11 C10 C9 120.7(6)
C11 C10 H10A 119.7
C9 C10 H10A 119.7
C12 C11 C10 121.3(6)
C12 C11 H11A 119.4
C10 C11 H11A 119.4
C11 C12 C13 118.7(5)
C11 C12 H12A 120.6
C13 C12 H12A 120.6
C14 C13 C12 120.9(5)
C14 C13 H13A 119.5
C12 C13 H13A 119.5
C13 C14 C9 120.8(5)
C13 C14 H14A 119.6
C9 C14 H14A 119.6
C17 C15 C16 106.8(4)
C17 C15 C18 109.0(4)
C16 C15 C18 107.4(4)
C17 C15 P1 111.4(4)
C16 C15 P1 106.8(3)
C18 C15 P1 115.0(4)
C15 C16 H16A 109.5
C15 C16 H16B 109.5
H16A C16 H16B 109.5
C15 C16 H16C 109.5
H16A C16 H16C 109.5
H16B C16 H16C 109.5
C15 C17 H17A 109.5
C15 C17 H17B 109.5
H17A C17 H17B 109.5
C15 C17 H17C 109.5
H17A C17 H17C 109.5
H17B C17 H17C 109.5
C15 C18 H18A 109.5
C15 C18 H18B 109.5
H18A C18 H18B 109.5
C15 C18 H18C 109.5
H18A C18 H18C 109.5
H18B C18 H18C 109.5
C22 C19 C20 110.2(5)
C22 C19 C21 107.4(5)
C20 C19 C21 107.7(5)
C22 C19 P1 109.2(4)
C20 C19 P1 115.5(4)
C21 C19 P1 106.5(4)
C19 C20 H20A 109.5
C19 C20 H20B 109.5
H20A C20 H20B 109.5
C19 C20 H20C 109.5
H20A C20 H20C 109.5
H20B C20 H20C 109.5
C19 C21 H21A 109.5
C19 C21 H21B 109.5
H21A C21 H21B 109.5
C19 C21 H21C 109.5
H21A C21 H21C 109.5
H21B C21 H21C 109.5
C19 C22 H22A 109.5
C19 C22 H22B 109.5
H22A C22 H22B 109.5
C19 C22 H22C 109.5
H22A C22 H22C 109.5
H22B C22 H22C 109.5
C25 C23 C24 110.1(4)
C25 C23 C26 107.1(5)
C24 C23 C26 108.1(4)
C25 C23 P2 109.4(4)
C24 C23 P2 115.0(4)
C26 C23 P2 106.7(3)
C23 C24 H24A 109.5
C23 C24 H24B 109.5
H24A C24 H24B 109.5
C23 C24 H24C 109.5
H24A C24 H24C 109.5
H24B C24 H24C 109.5
C23 C25 H25A 109.5
C23 C25 H25B 109.5
H25A C25 H25B 109.5
C23 C25 H25C 109.5
H25A C25 H25C 109.5
H25B C25 H25C 109.5
C23 C26 H26A 109.5
C23 C26 H26B 109.5
H26A C26 H26B 109.5
C23 C26 H26C 109.5
H26A C26 H26C 109.5
H26B C26 H26C 109.5
C30 C27 C28 106.8(5)
C30 C27 C29 107.4(5)
C28 C27 C29 109.7(4)
C30 C27 P2 107.4(4)
C28 C27 P2 110.6(4)
C29 C27 P2 114.5(4)
C27 C28 H28A 109.5
C27 C28 H28B 109.5
H28A C28 H28B 109.5
C27 C28 H28C 109.5
H28A C28 H28C 109.5
H28B C28 H28C 109.5
C27 C29 H29A 109.5
C27 C29 H29B 109.5
H29A C29 H29B 109.5
C27 C29 H29C 109.5
H29A C29 H29C 109.5
H29B C29 H29C 109.5
C27 C30 H30A 109.5
C27 C30 H30B 109.5
H30A C30 H30B 109.5
C27 C30 H30C 109.5
H30A C30 H30C 109.5
H30B C30 H30C 109.5
C32 C31 P1 113.9(3)
C32 C31 H31A 108.8
P1 C31 H31A 108.8
C32 C31 H31B 108.8
P1 C31 H31B 108.8
H31A C31 H31B 107.7
C31 C32 P2 113.5(3)
C31 C32 H32A 108.9
P2 C32 H32A 108.9
C31 C32 H32B 108.9
P2 C32 H32B 108.9
H32A C32 H32B 107.7
C1B Pt2 C2B 37.14(17)
C1B Pt2 P1B 114.58(15)
C2B Pt2 P1B 151.59(14)
C1B Pt2 P2B 156.78(15)
C2B Pt2 P2B 119.79(14)
P1B Pt2 P2B 88.58(5)
C31B P1B C19B 105.4(2)
C31B P1B C15B 102.6(2)
C19B P1B C15B 109.0(2)
C31B P1B Pt2 107.69(16)
C19B P1B Pt2 113.37(18)
C15B P1B Pt2 117.54(17)
C32B P2B C27B 101.9(2)
C32B P2B C23B 105.3(2)
C27B P2B C23B 109.6(2)
C32B P2B Pt2 107.35(16)
C27B P2B Pt2 118.22(17)
C23B P2B Pt2 113.10(17)
C2B C1B C3B 140.8(5)
C2B C1B Pt2 72.6(3)
C3B C1B Pt2 146.5(4)
C1B C2B C9B 138.2(5)
C1B C2B Pt2 70.2(3)
C9B C2B Pt2 151.6(4)
C8B C3B C4B 117.7(5)
C8B C3B C1B 121.9(5)
C4B C3B C1B 120.4(5)
C3B C4B C5B 121.5(5)
C3B C4B H4BA 119.3
C5B C4B H4BA 119.3
C6B C5B C4B 119.8(6)
C6B C5B H5BA 120.1
C4B C5B H5BA 120.1
C5B C6B C7B 120.5(5)
C5B C6B H6BA 119.8
C7B C6B H6BA 119.8
C6B C7B C8B 119.5(5)
C6B C7B H7BA 120.2
C8B C7B H7BA 120.2
C3B C8B C7B 121.0(5)
C3B C8B H8BA 119.5
C7B C8B H8BA 119.5
C14B C9B C10B 116.7(5)
C14B C9B C2B 122.7(5)
C10B C9B C2B 120.5(4)
C11B C10B C9B 121.7(5)
C11B C10B H10B 119.2
C9B C10B H10B 119.2
C12B C11B C10B 119.7(5)
C12B C11B H11B 120.2
C10B C11B H11B 120.2
C11B C12B C13B 120.2(5)
C11B C12B H12B 119.9
C13B C12B H12B 119.9
C14B C13B C12B 119.5(5)
C14B C13B H13B 120.3
C12B C13B H13B 120.3
C13B C14B C9B 122.2(5)
C13B C14B H14B 118.9
C9B C14B H14B 118.9
C16B C15B C18B 107.1(4)
C16B C15B C17B 109.0(4)
C18B C15B C17B 107.9(4)
C16B C15B P1B 110.5(4)
C18B C15B P1B 107.6(3)
C17B C15B P1B 114.6(4)
C15B C16B H16D 109.5
C15B C16B H16E 109.5
H16D C16B H16E 109.5
C15B C16B H16F 109.5
H16D C16B H16F 109.5
H16E C16B H16F 109.5
C15B C17B H17D 109.5
C15B C17B H17E 109.5
H17D C17B H17E 109.5
C15B C17B H17F 109.5
H17D C17B H17F 109.5
H17E C17B H17F 109.5
C15B C18B H18D 109.5
C15B C18B H18E 109.5
H18D C18B H18E 109.5
C15B C18B H18F 109.5
H18D C18B H18F 109.5
H18E C18B H18F 109.5
C20B C19B C21B 107.8(5)
C20B C19B C22B 107.8(5)
C21B C19B C22B 108.9(4)
C20B C19B P1B 107.2(3)
C21B C19B P1B 115.7(4)
C22B C19B P1B 109.2(4)
C19B C20B H20D 109.5
C19B C20B H20E 109.5
H20D C20B H20E 109.5
C19B C20B H20F 109.5
H20D C20B H20F 109.5
H20E C20B H20F 109.5
C19B C21B H21D 109.5
C19B C21B H21E 109.5
H21D C21B H21E 109.5
C19B C21B H21F 109.5
H21D C21B H21F 109.5
H21E C21B H21F 109.5
C19B C22B H22D 109.5
C19B C22B H22E 109.5
H22D C22B H22E 109.5
C19B C22B H22F 109.5
H22D C22B H22F 109.5
H22E C22B H22F 109.5
C25B C23B C26B 106.4(4)
C25B C23B C24B 108.4(4)
C26B C23B C24B 109.6(4)
C25B C23B P2B 106.0(3)
C26B C23B P2B 110.7(3)
C24B C23B P2B 115.3(4)
C23B C24B H24D 109.5
C23B C24B H24E 109.5
H24D C24B H24E 109.5
C23B C24B H24F 109.5
H24D C24B H24F 109.5
H24E C24B H24F 109.5
C23B C25B H25D 109.5
C23B C25B H25E 109.5
H25D C25B H25E 109.5
C23B C25B H25F 109.5
H25D C25B H25F 109.5
H25E C25B H25F 109.5
C23B C26B H26D 109.5
C23B C26B H26E 109.5
H26D C26B H26E 109.5
C23B C26B H26F 109.5
H26D C26B H26F 109.5
H26E C26B H26F 109.5
C30B C27B C29B 107.3(5)
C30B C27B C28B 108.5(4)
C29B C27B C28B 107.6(5)
C30B C27B P2B 110.9(4)
C29B C27B P2B 107.4(3)
C28B C27B P2B 114.8(4)
C27B C28B H28D 109.5
C27B C28B H28E 109.5
H28D C28B H28E 109.5
C27B C28B H28F 109.5
H28D C28B H28F 109.5
H28E C28B H28F 109.5
C27B C29B H29D 109.5
C27B C29B H29E 109.5
H29D C29B H29E 109.5
C27B C29B H29F 109.5
H29D C29B H29F 109.5
H29E C29B H29F 109.5
C27B C30B H30D 109.5
C27B C30B H30E 109.5
H30D C30B H30E 109.5
C27B C30B H30F 109.5
H30D C30B H30F 109.5
H30E C30B H30F 109.5
C32B C31B P1B 113.7(3)
C32B C31B H31C 108.8
P1B C31B H31C 108.8
C32B C31B H31D 108.8
P1B C31B H31D 108.8
H31C C31B H31D 107.7
C31B C32B P2B 114.1(3)
C31B C32B H32C 108.7
P2B C32B H32C 108.7
C31B C32B H32D 108.7
P2B C32B H32D 108.7
H32C C32B H32D 107.6
C2S C1S C6S 120.0
C2S C1S H1S 120.0
C6S C1S H1S 120.0
C1S C2S C3S 120.0
C1S C2S H2S 120.0
C3S C2S H2S 120.0
C4S C3S C2S 120.0
C4S C3S H3S 120.0
C2S C3S H3S 120.0
C3S C4S C5S 120.0
C3S C4S H4S 120.0
C5S C4S H4S 120.0
C6S C5S C4S 120.0
C6S C5S H5S 120.0
C4S C5S H5S 120.0
C5S C6S C1S 120.0
C5S C6S H6S 120.0
C1S C6S H6S 120.0

loop_
_geom_bond_atom_site_label_1
_geom_bond_atom_site_label_2
_geom_bond_distance
Pt1 C2 2.037(5)
Pt1 C1 2.056(5)
Pt1 P2 2.2823(14)
Pt1 P1 2.2878(13)
P1 C31 1.867(5)
P1 C19 1.888(5)
P1 C15 1.898(5)
P2 C32 1.845(5)
P2 C23 1.891(5)
P2 C27 1.894(5)
C1 C2 1.299(6)
C1 C3 1.455(6)
C2 C9 1.466(6)
C3 C4 1.380(7)
C3 C8 1.392(6)
C4 C5 1.386(7)
C4 H4A 0.9500
C5 C6 1.366(7)
C5 H5A 0.9500
C6 C7 1.373(7)
C6 H6A 0.9500
C7 C8 1.388(7)
C7 H7A 0.9500
C8 H8A 0.9500
C9 C14 1.386(7)
C9 C10 1.396(7)
C10 C11 1.366(7)
C10 H10A 0.9500
C11 C12 1.365(7)
C11 H11A 0.9500
C12 C13 1.374(7)
C12 H12A 0.9500
C13 C14 1.372(7)
C13 H13A 0.9500
C14 H14A 0.9500
C15 C17 1.532(6)
C15 C16 1.533(6)
C15 C18 1.540(6)
C16 H16A 0.9800
C16 H16B 0.9800
C16 H16C 0.9800
C17 H17A 0.9800
C17 H17B 0.9800
C17 H17C 0.9800
C18 H18A 0.9800
C18 H18B 0.9800
C18 H18C 0.9800
C19 C22 1.524(7)
C19 C20 1.527(7)
C19 C21 1.549(7)
C20 H20A 0.9800
C20 H20B 0.9800
C20 H20C 0.9800
C21 H21A 0.9800
C21 H21B 0.9800
C21 H21C 0.9800
C22 H22A 0.9800
C22 H22B 0.9800
C22 H22C 0.9800
C23 C25 1.527(7)
C23 C24 1.533(6)
C23 C26 1.537(7)
C24 H24A 0.9800
C24 H24B 0.9800
C24 H24C 0.9800
C25 H25A 0.9800
C25 H25B 0.9800
C25 H25C 0.9800
C26 H26A 0.9800
C26 H26B 0.9800
C26 H26C 0.9800
C27 C30 1.534(7)
C27 C28 1.538(7)
C27 C29 1.540(7)
C28 H28A 0.9800
C28 H28B 0.9800
C28 H28C 0.9800
C29 H29A 0.9800
C29 H29B 0.9800
C29 H29C 0.9800
C30 H30A 0.9800
C30 H30B 0.9800
C30 H30C 0.9800
C31 C32 1.535(6)
C31 H31A 0.9900
C31 H31B 0.9900
C32 H32A 0.9900
C32 H32B 0.9900
Pt2 C1B 2.022(5)
Pt2 C2B 2.050(5)
Pt2 P1B 2.2758(14)
Pt2 P2B 2.2826(13)
P1B C31B 1.850(5)
P1B C19B 1.894(5)
P1B C15B 1.894(5)
P2B C32B 1.851(5)
P2B C27B 1.887(5)
P2B C23B 1.887(5)
C1B C2B 1.297(6)
C1B C3B 1.462(6)
C2B C9B 1.456(6)
C3B C8B 1.383(7)
C3B C4B 1.383(6)
C4B C5B 1.389(7)
C4B H4BA 0.9500
C5B C6B 1.354(7)
C5B H5BA 0.9500
C6B C7B 1.379(7)
C6B H6BA 0.9500
C7B C8B 1.393(7)
C7B H7BA 0.9500
C8B H8BA 0.9500
C9B C14B 1.391(6)
C9B C10B 1.397(6)
C10B C11B 1.388(6)
C10B H10B 0.9500
C11B C12B 1.370(7)
C11B H11B 0.9500
C12B C13B 1.383(7)
C12B H12B 0.9500
C13B C14B 1.378(6)
C13B H13B 0.9500
C14B H14B 0.9500
C15B C16B 1.533(7)
C15B C18B 1.541(7)
C15B C17B 1.562(7)
C16B H16D 0.9800
C16B H16E 0.9800
C16B H16F 0.9800
C17B H17D 0.9800
C17B H17E 0.9800
C17B H17F 0.9800
C18B H18D 0.9800
C18B H18E 0.9800
C18B H18F 0.9800
C19B C20B 1.526(7)
C19B C21B 1.538(7)
C19B C22B 1.538(7)
C20B H20D 0.9800
C20B H20E 0.9800
C20B H20F 0.9800
C21B H21D 0.9800
C21B H21E 0.9800
C21B H21F 0.9800
C22B H22D 0.9800
C22B H22E 0.9800
C22B H22F 0.9800
C23B C25B 1.527(6)
C23B C26B 1.537(6)
C23B C24B 1.540(6)
C24B H24D 0.9800
C24B H24E 0.9800
C24B H24F 0.9800
C25B H25D 0.9800
C25B H25E 0.9800
C25B H25F 0.9800
C26B H26D 0.9800
C26B H26E 0.9800
C26B H26F 0.9800
C27B C30B 1.525(7)
C27B C29B 1.533(7)
C27B C28B 1.540(7)
C28B H28D 0.9800
C28B H28E 0.9800
C28B H28F 0.9800
C29B H29D 0.9800
C29B H29E 0.9800
C29B H29F 0.9800
C30B H30D 0.9800
C30B H30E 0.9800
C30B H30F 0.9800
C31B C32B 1.530(6)
C31B H31C 0.9900
C31B H31D 0.9900
C32B H32C 0.9900
C32B H32D 0.9900
C1S C2S 1.3900
C1S C6S 1.3900
C1S H1S 0.9500
C2S C3S 1.3900
C2S H2S 0.9500
C3S C4S 1.3900
C3S H3S 0.9500
C4S C5S 1.3900
C4S H4S 0.9500
C5S C6S 1.3900
C5S H5S 0.9500
C6S H6S 0.9500

loop_
_geom_torsion_atom_site_label_1
_geom_torsion_atom_site_label_2
_geom_torsion_atom_site_label_3
_geom_torsion_atom_site_label_4
_geom_torsion
C2 Pt1 P1 C31 174.7(4)
C1 Pt1 P1 C31 169.6(2)
P2 Pt1 P1 C31 -9.40(18)
C2 Pt1 P1 C19 -69.3(4)
C1 Pt1 P1 C19 -74.3(2)
P2 Pt1 P1 C19 106.6(2)
C2 Pt1 P1 C15 60.6(4)
C1 Pt1 P1 C15 55.6(3)
P2 Pt1 P1 C15 -123.45(19)
C2 Pt1 P2 C32 172.2(2)
C1 Pt1 P2 C32 175.5(3)
P1 Pt1 P2 C32 -6.12(18)
C2 Pt1 P2 C23 -71.1(2)
C1 Pt1 P2 C23 -67.8(3)
P1 Pt1 P2 C23 110.55(19)
C2 Pt1 P2 C27 56.6(3)
C1 Pt1 P2 C27 59.9(4)
P1 Pt1 P2 C27 -121.7(2)
P2 Pt1 C1 C2 -5.0(5)
P1 Pt1 C1 C2 176.9(3)
C2 Pt1 C1 C3 179.2(10)
P2 Pt1 C1 C3 174.2(7)
P1 Pt1 C1 C3 -3.9(9)
C3 C1 C2 C9 6.4(13)
Pt1 C1 C2 C9 -174.1(8)
C3 C1 C2 Pt1 -179.5(7)
P2 Pt1 C2 C1 177.3(3)
P1 Pt1 C2 C1 -7.2(6)
C1 Pt1 C2 C9 174.1(8)
P2 Pt1 C2 C9 -8.6(7)
P1 Pt1 C2 C9 167.0(4)
C2 C1 C3 C4 -172.5(6)
Pt1 C1 C3 C4 8.6(12)
C2 C1 C3 C8 5.8(10)
Pt1 C1 C3 C8 -173.1(6)
C8 C3 C4 C5 2.3(9)
C1 C3 C4 C5 -179.3(6)
C3 C4 C5 C6 -1.4(10)
C4 C5 C6 C7 -0.1(10)
C5 C6 C7 C8 0.6(9)
C6 C7 C8 C3 0.3(9)
C4 C3 C8 C7 -1.8(8)
C1 C3 C8 C7 179.8(5)
C1 C2 C9 C14 -94.9(9)
Pt1 C2 C9 C14 94.6(7)
C1 C2 C9 C10 86.5(9)
Pt1 C2 C9 C10 -84.0(7)
C14 C9 C10 C11 -1.5(8)
C2 C9 C10 C11 177.2(5)
C9 C10 C11 C12 2.2(9)
C10 C11 C12 C13 -1.9(9)
C11 C12 C13 C14 1.1(9)
C12 C13 C14 C9 -0.5(8)
C10 C9 C14 C13 0.7(8)
C2 C9 C14 C13 -177.9(5)
C31 P1 C15 C17 163.0(4)
C19 P1 C15 C17 51.8(4)
Pt1 P1 C15 C17 -80.1(4)
C31 P1 C15 C16 -80.7(4)
C19 P1 C15 C16 168.1(3)
Pt1 P1 C15 C16 36.2(4)
C31 P1 C15 C18 38.4(4)
C19 P1 C15 C18 -72.8(4)
Pt1 P1 C15 C18 155.3(3)
C31 P1 C19 C22 167.6(4)
C15 P1 C19 C22 -83.9(4)
Pt1 P1 C19 C22 50.7(4)
C31 P1 C19 C20 -67.6(5)
C15 P1 C19 C20 40.9(5)
Pt1 P1 C19 C20 175.5(4)
C31 P1 C19 C21 51.8(4)
C15 P1 C19 C21 160.3(4)
Pt1 P1 C19 C21 -65.1(4)
C32 P2 C23 C25 168.8(4)
C27 P2 C23 C25 -82.0(4)
Pt1 P2 C23 C25 50.5(4)
C32 P2 C23 C24 -66.7(4)
C27 P2 C23 C24 42.5(5)
Pt1 P2 C23 C24 175.0(3)
C32 P2 C23 C26 53.2(4)
C27 P2 C23 C26 162.4(4)
Pt1 P2 C23 C26 -65.0(4)
C32 P2 C27 C30 -78.0(4)
C23 P2 C27 C30 170.5(4)
Pt1 P2 C27 C30 40.8(4)
C32 P2 C27 C28 165.7(4)
C23 P2 C27 C28 54.3(4)
Pt1 P2 C27 C28 -75.5(4)
C32 P2 C27 C29 41.2(5)
C23 P2 C27 C29 -70.3(5)
Pt1 P2 C27 C29 160.0(3)
C19 P1 C31 C32 -93.9(4)
C15 P1 C31 C32 152.4(4)
Pt1 P1 C31 C32 27.3(4)
P1 C31 C32 P2 -33.9(5)
C23 P2 C32 C31 -96.5(4)
C27 P2 C32 C31 150.0(4)
Pt1 P2 C32 C31 24.6(4)
C1B Pt2 P1B C31B 170.5(2)
C2B Pt2 P1B C31B 174.9(3)
P2B Pt2 P1B C31B -7.81(17)
C1B Pt2 P1B C19B -73.4(2)
C2B Pt2 P1B C19B -68.9(3)
P2B Pt2 P1B C19B 108.3(2)
C1B Pt2 P1B C15B 55.4(2)
C2B Pt2 P1B C15B 59.8(3)
P2B Pt2 P1B C15B -122.93(19)
C1B Pt2 P2B C32B 176.5(4)
C2B Pt2 P2B C32B 171.1(2)
P1B Pt2 P2B C32B -7.40(18)
C1B Pt2 P2B C27B 62.2(4)
C2B Pt2 P2B C27B 56.7(3)
P1B Pt2 P2B C27B -121.8(2)
C1B Pt2 P2B C23B -67.8(4)
C2B Pt2 P2B C23B -73.2(2)
P1B Pt2 P2B C23B 108.27(18)
P1B Pt2 C1B C2B 176.5(3)
P2B Pt2 C1B C2B -7.8(6)
C2B Pt2 C1B C3B -177.1(9)
P1B Pt2 C1B C3B -0.6(7)
P2B Pt2 C1B C3B 175.1(5)
C3B C1B C2B C9B -2.7(12)
Pt2 C1B C2B C9B 179.9(7)
C3B C1B C2B Pt2 177.4(8)
P1B Pt2 C2B C1B -6.7(5)
P2B Pt2 C2B C1B 176.5(3)
C1B Pt2 C2B C9B -179.8(9)
P1B Pt2 C2B C9B 173.4(6)
P2B Pt2 C2B C9B -3.4(8)
C2B C1B C3B C8B 105.8(8)
Pt2 C1B C3B C8B -78.6(8)
C2B C1B C3B C4B -74.8(9)
Pt2 C1B C3B C4B 100.8(7)
C8B C3B C4B C5B -0.6(8)
C1B C3B C4B C5B 180.0(5)
C3B C4B C5B C6B -0.4(9)
C4B C5B C6B C7B 0.4(9)
C5B C6B C7B C8B 0.6(8)
C4B C3B C8B C7B 1.6(8)
C1B C3B C8B C7B -179.0(5)
C6B C7B C8B C3B -1.6(8)
C1B C2B C9B C14B -161.9(6)
Pt2 C2B C9B C14B 17.9(11)
C1B C2B C9B C10B 15.1(9)
Pt2 C2B C9B C10B -165.1(6)
C14B C9B C10B C11B -0.4(7)
C2B C9B C10B C11B -177.6(5)
C9B C10B C11B C12B 0.2(8)
C10B C11B C12B C13B 0.0(8)
C11B C12B C13B C14B -0.1(8)
C12B C13B C14B C9B -0.1(8)
C10B C9B C14B C13B 0.3(8)
C2B C9B C14B C13B 177.5(5)
C31B P1B C15B C16B 165.3(4)
C19B P1B C15B C16B 53.9(4)
Pt2 P1B C15B C16B -76.9(4)
C31B P1B C15B C18B -78.2(4)
C19B P1B C15B C18B 170.5(4)
Pt2 P1B C15B C18B 39.7(4)
C31B P1B C15B C17B 41.7(4)
C19B P1B C15B C17B -69.6(4)
Pt2 P1B C15B C17B 159.6(3)
C31B P1B C19B C20B 52.1(4)
C15B P1B C19B C20B 161.6(4)
Pt2 P1B C19B C20B -65.4(4)
C31B P1B C19B C21B -68.2(5)
C15B P1B C19B C21B 41.3(5)
Pt2 P1B C19B C21B 174.3(4)
C31B P1B C19B C22B 168.6(4)
C15B P1B C19B C22B -81.9(4)
Pt2 P1B C19B C22B 51.1(4)
C32B P2B C23B C25B 56.4(4)
C27B P2B C23B C25B 165.3(3)
Pt2 P2B C23B C25B -60.5(4)
C32B P2B C23B C26B 171.4(4)
C27B P2B C23B C26B -79.8(4)
Pt2 P2B C23B C26B 54.5(4)
C32B P2B C23B C24B -63.5(4)
C27B P2B C23B C24B 45.4(5)
Pt2 P2B C23B C24B 179.6(3)
C32B P2B C27B C30B 166.4(4)
C23B P2B C27B C30B 55.2(4)
Pt2 P2B C27B C30B -76.3(4)
C32B P2B C27B C29B -76.7(4)
C23B P2B C27B C29B 172.2(4)
Pt2 P2B C27B C29B 40.6(4)
C32B P2B C27B C28B 42.9(5)
C23B P2B C27B C28B -68.2(5)
Pt2 P2B C27B C28B 160.2(4)
C19B P1B C31B C32B -95.7(4)
C15B P1B C31B C32B 150.2(4)
Pt2 P1B C31B C32B 25.6(4)
P1B C31B C32B P2B -33.4(5)
C27B P2B C32B C31B 150.2(4)
C23B P2B C32B C31B -95.4(4)
Pt2 P2B C32B C31B 25.3(4)
C6S C1S C2S C3S 0.0
C1S C2S C3S C4S 0.0
C2S C3S C4S C5S 0.0
C3S C4S C5S C6S 0.0
C4S C5S C6S C1S 0.0
C2S C1S C6S C5S 0.0
